data_2010983
loop_
_publ_author_name
'Jene, Paul G.'
'Ibers, James A.'

_publ_section_title
;
 2-(1,3-Dithian-2-yl)benzaldehyde and
 <i>N</i>-{2-[2-(1,3-dioxan-2-yl)phenoxy]ethyl}phthalimide
;
_journal_issue 6
_journal_name_full 'Acta Crystallographica Section C'
_journal_page_first 705
_journal_page_last 707
_journal_paper_doi 10.1107/S010827010000353X
_journal_volume 56
_journal_year 2000
_chemical_formula_sum 'C20 H19 N O5'
_chemical_formula_weight 353.36
_chemical_melting_point 438.5(5)
_chemical_name_systematic
;
N-{2-[2-(1,3-dioxan-2-yl)phenoxy]ethyl}phthalimide
;
_space_group_IT_number 14
_symmetry_cell_setting monoclinic
_symmetry_space_group_name_Hall '-P 2yn'
_symmetry_space_group_name_H-M 'P 1 21/n 1'
_audit_creation_method SHELXL97
_cell_angle_alpha 90
_cell_angle_beta 94.8410(10)
_cell_angle_gamma 90
_cell_formula_units_Z 4
_cell_length_a 6.0200(4)
_cell_length_b 15.0289(11)
_cell_length_c 18.9660(13)
_cell_measurement_reflns_used 2806
_cell_measurement_temperature 153(2)
_cell_measurement_theta_max 27.74
_cell_measurement_theta_min 2.55
_cell_volume 1709.8(2)
_computing_cell_refinement 'SMART '
_computing_data_collection 'SMART (Bruker, 1999)'
_computing_data_reduction 'SAINT-Plus (Bruker, 1999)'
_computing_molecular_graphics SHELXTL/PC
_computing_publication_material SHELXTL/PC
_computing_structure_refinement 'SHELXTL/PC (Sheldrick, 1997)'
_computing_structure_solution 'SHELXS97 (Sheldrick, 1990)'
_diffrn_ambient_temperature 153(2)
_diffrn_measured_fraction_theta_full .903
_diffrn_measured_fraction_theta_max .903
_diffrn_measurement_device_type 'Bruker SMART1000 CCD'
_diffrn_measurement_method \w
_diffrn_radiation_monochromator graphite
_diffrn_radiation_source 'standard-focus sealed tube'
_diffrn_radiation_type MoK\a
_diffrn_radiation_wavelength .71073
_diffrn_reflns_av_R_equivalents .041
_diffrn_reflns_av_sigmaI/netI .070
_diffrn_reflns_limit_h_max 8
_diffrn_reflns_limit_h_min -7
_diffrn_reflns_limit_k_max 18
_diffrn_reflns_limit_k_min -19
_diffrn_reflns_limit_l_max 24
_diffrn_reflns_limit_l_min -24
_diffrn_reflns_number 11075
_diffrn_reflns_theta_full 28.82
_diffrn_reflns_theta_max 28.00
_diffrn_reflns_theta_min 1.73
_diffrn_standards_decay_% <2
_exptl_absorpt_coefficient_mu .099
_exptl_absorpt_correction_T_max .994
_exptl_absorpt_correction_T_min .967
_exptl_absorpt_correction_type numerical
_exptl_absorpt_process_details 'face indexed (SHELXTL/PC; Sheldrick, 1997)'
_exptl_crystal_colour colorless
_exptl_crystal_density_diffrn 1.373
_exptl_crystal_density_method 'not measured'
_exptl_crystal_description 'square prism'
_exptl_crystal_F_000 744
_exptl_crystal_size_max .47
_exptl_crystal_size_mid .12
_exptl_crystal_size_min .06
_refine_diff_density_max .25
_refine_diff_density_min -.20
_refine_ls_extinction_method none
_refine_ls_goodness_of_fit_ref 1.04
_refine_ls_hydrogen_treatment constr
_refine_ls_matrix_type full
_refine_ls_number_parameters 235
_refine_ls_number_reflns 4034
_refine_ls_number_restraints 0
_refine_ls_restrained_S_all 1.04
_refine_ls_R_factor_all .096
_refine_ls_R_factor_gt .050
_refine_ls_shift/su_max <0.001
_refine_ls_shift/su_mean .000
_refine_ls_structure_factor_coef Fsqd
_refine_ls_weighting_details 'calc w = 1/[\s^2^(Fo^2^)+(0.03Fo^2^)^2^]'
_refine_ls_weighting_scheme calc
_refine_ls_wR_factor_ref .096
_reflns_number_gt 2314
_reflns_number_total 4034
_reflns_threshold_expression I>2\s(I)
_cod_data_source_file bk1516.cif
_cod_data_source_block II
_cod_depositor_comments
;
The following automatic conversions were performed:
'_symmetry_cell_setting' value 'Monoclinic' changed to 'monoclinic'
according to '/home/saulius/struct/CIF-dictionaries/cif_core.dic'
dictionary named 'cif_core.dic' version 2.4.1 from 2010-06-29.

Automatic conversion script
Id: cif_fix_enum 1527 2010-12-29 10:47:43Z saulius 

The following automatic conversions were performed:

'_chemical_melting_point' value '438.0-439.0' was changed to
'438.5(5)' - the average value was taken and precision was estimated.

Automatic conversion script
Id: cif_fix_values 1646 2011-03-28 12:23:43Z adriana 

The following automatic conversions were performed:

'_chemical_melting_point' value '438.0-439.0' was changed to
'438.5(5)' - the average value was taken and precision was
estimated.

'_symmetry_cell_setting' value 'Monoclinic' changed to
'monoclinic' according to
/home/saulius/struct/CIF-dictionaries/cif_core.dic dictionary named
'cif_core.dic' version 2.4.1 from 2010-06-29.

Automatic conversion script
Id: cif_fix_values 1715 2011-07-08 13:25:40Z adriana 
;
_cod_original_sg_symbol_H-M 'P 21/n'
_cod_database_code 2010983
_cod_database_fobs_code 2010983

loop_
_symmetry_equiv_pos_as_xyz
'x, y, z'
'-x+1/2, y+1/2, -z+1/2'
'-x, -y, -z'
'x-1/2, -y-1/2, z-1/2'

loop_
_atom_site_label
_atom_site_fract_x
_atom_site_fract_y
_atom_site_fract_z
_atom_site_U_iso_or_equiv
_atom_site_adp_type
_atom_site_calc_flag
_atom_site_refinement_flags
_atom_site_occupancy
_atom_site_disorder_assembly
_atom_site_disorder_group
_atom_site_type_symbol
O1 .7568(2) .45358(8) .41882(6) .0399(3) Uani d . 1 . . O
O2 .7630(2) .16188(8) .35072(6) .0394(3) Uani d . 1 . . O
O3 .7351(2) .32218(8) .22657(6) .0348(3) Uani d . 1 . . O
O4 .2952(2) .16051(8) .11862(6) .0348(3) Uani d . 1 . . O
O5 .2658(2) .20866(8) .23409(6) .0392(3) Uani d . 1 . . O
N1 .8019(2) .31271(9) .37402(7) .0285(4) Uani d . 1 . . N
C1 .5203(3) .24150(11) .42539(9) .0287(4) Uani d . 1 . . C
C2 .3674(3) .18090(12) .44695(9) .0345(5) Uani d . 1 . . C
H2A .3685 .1206 .4321 .041 Uiso calc R 1 . . H
C3 .2122(3) .21156(13) .49114(9) .0372(5) Uani d . 1 . . C
H3A .1046 .1716 .5069 .045 Uiso calc R 1 . . H
C4 .2112(3) .29962(13) .51272(9) .0362(5) Uani d . 1 . . C
H4A .1027 .3189 .5430 .043 Uiso calc R 1 . . H
C5 .3658(3) .36030(12) .49103(9) .0340(5) Uani d . 1 . . C
H5A .3656 .4207 .5059 .041 Uiso calc R 1 . . H
C6 .5191(3) .32924(11) .44709(8) .0285(4) Uani d . 1 . . C
C7 .7024(3) .37625(12) .41415(9) .0295(4) Uani d . 1 . . C
C8 .7039(3) .22888(12) .37882(9) .0305(4) Uani d . 1 . . C
C9 .9817(3) .33180(12) .32972(9) .0299(4) Uani d . 1 . . C
H9A 1.0543 .2754 .3175 .036 Uiso calc R 1 . . H
H9B 1.0950 .3693 .3564 .036 Uiso calc R 1 . . H
C10 .8979(3) .37913(12) .26276(9) .0312(4) Uani d . 1 . . C
H10A .8299 .4368 .2740 .037 Uiso calc R 1 . . H
H10B 1.0221 .3904 .2329 .037 Uiso calc R 1 . . H
C11 .5914(3) .35914(11) .17536(9) .0277(4) Uani d . 1 . . C
C12 .6159(3) .44371(11) .14827(9) .0330(5) Uani d . 1 . . C
H12A .7409 .4792 .1641 .040 Uiso calc R 1 . . H
C13 .4568(3) .47615(12) .09787(9) .0365(5) Uani d . 1 . . C
H13A .4731 .5342 .0792 .044 Uiso calc R 1 . . H
C14 .2748(3) .42521(12) .07447(10) .0385(5) Uani d . 1 . . C
H14A .1642 .4485 .0407 .046 Uiso calc R 1 . . H
C15 .2547(3) .33986(12) .10064(9) .0339(5) Uani d . 1 . . C
H15A .1303 .3045 .0840 .041 Uiso calc R 1 . . H
C16 .4122(3) .30507(11) .15055(9) .0270(4) Uani d . 1 . . C
C17 .3953(3) .21089(11) .17533(8) .0275(4) Uani d . 1 . . C
H17A .5478 .1871 .1894 .033 Uiso calc R 1 . . H
C18 .2757(3) .06888(11) .13742(9) .0380(5) Uani d . 1 . . C
H18A .4259 .0432 .1488 .046 Uiso calc R 1 . . H
H18B .2020 .0354 .0970 .046 Uiso calc R 1 . . H
C19 .1412(3) .06063(12) .20039(10) .0413(5) Uani d . 1 . . C
H19A .1403 -.0020 .2164 .050 Uiso calc R 1 . . H
H19B -.0147 .0791 .1873 .050 Uiso calc R 1 . . H
C20 .2431(4) .11902(13) .25902(9) .0430(5) Uani d . 1 . . C
H20A .1476 .1186 .2990 .052 Uiso calc R 1 . . H
H20B .3915 .0955 .2762 .052 Uiso calc R 1 . . H

loop_
_atom_site_aniso_label
_atom_site_aniso_U_11
_atom_site_aniso_U_22
_atom_site_aniso_U_33
_atom_site_aniso_U_12
_atom_site_aniso_U_13
_atom_site_aniso_U_23
O1 .0458(9) .0267(8) .0481(8) -.0038(6) .0096(7) -.0066(6)
O2 .0432(9) .0285(8) .0470(8) .0037(6) .0061(7) -.0075(6)
O3 .0365(8) .0290(7) .0369(7) -.0060(6) -.0082(6) .0016(6)
O4 .0463(8) .0273(7) .0301(7) -.0054(6) -.0014(6) -.0025(6)
O5 .0546(9) .0295(8) .0359(7) -.0003(6) .0180(7) .0009(6)
N1 .0294(9) .0260(9) .0299(8) .0018(7) .0011(7) -.0028(7)
C1 .0305(11) .0294(11) .0256(9) -.0004(8) -.0016(9) .0013(8)
C2 .0411(12) .0313(11) .0300(10) -.0032(9) -.0032(9) .0018(8)
C3 .0375(12) .0436(13) .0301(10) -.0059(9) .0004(10) .0059(9)
C4 .0360(12) .0460(13) .0266(10) .0014(10) .0035(9) .0014(9)
C5 .0391(12) .0370(12) .0257(10) .0041(9) .0006(9) -.0013(8)
C6 .0304(11) .0295(10) .0245(9) .0009(8) -.0031(8) .0003(8)
C7 .0302(11) .0289(11) .0289(10) .0029(9) -.0013(9) -.0017(8)
C8 .0328(11) .0275(11) .0303(10) .0026(8) -.0031(9) .0001(8)
C9 .0258(10) .0324(11) .0312(10) .0004(8) .0013(8) -.0018(8)
C10 .0313(11) .0299(11) .0320(10) -.0031(8) .0004(9) -.0037(8)
C11 .0281(11) .0306(11) .0243(9) .0037(8) .0017(8) -.0012(8)
C12 .0374(12) .0281(11) .0333(10) -.0009(9) .0019(9) -.0019(9)
C13 .0494(13) .0239(10) .0363(11) .0060(9) .0034(10) .0011(8)
C14 .0421(13) .0324(12) .0391(11) .0074(9) -.0074(10) .0013(9)
C15 .0324(11) .0332(11) .0354(11) .0026(9) -.0010(9) -.0018(9)
C16 .0298(11) .0278(10) .0237(9) .0034(8) .0032(9) -.0024(8)
C17 .0250(10) .0289(10) .0284(10) -.0016(8) .0010(9) -.0031(8)
C18 .0465(13) .0261(11) .0408(11) -.0043(9) -.0006(10) -.0032(9)
C19 .0382(12) .0299(11) .0563(13) -.0042(9) .0071(11) .0043(10)
C20 .0586(15) .0323(12) .0404(12) -.0021(10) .0176(11) .0033(9)

loop_
_atom_type_symbol
_atom_type_description
_atom_type_scat_dispersion_real
_atom_type_scat_dispersion_imag
_atom_type_scat_source
C C .0033 .0016 'International Tables Vol C Tables 4.2.6.8 and 6.1.1.4'
H H .0000 .0000 'International Tables Vol C Tables 4.2.6.8 and 6.1.1.4'
N N .0061 .0033 'International Tables Vol C Tables 4.2.6.8 and 6.1.1.4'
O O .0106 .0060 'International Tables Vol C Tables 4.2.6.8 and 6.1.1.4'

loop_
_geom_angle_atom_site_label_1
_geom_angle_atom_site_label_2
_geom_angle_atom_site_label_3
_geom_angle
_geom_angle_publ_flag
C11 O3 C10 117.74(14) yes
C7 N1 C9 123.90(15) yes
C8 N1 C9 123.69(14) yes
C2 C1 C8 129.82(17) yes
C1 C2 C3 117.40(17) n
C2 C3 C4 121.07(18) n
C3 C4 C5 121.32(18) n
C4 C5 C6 117.18(18) n
C5 C6 C1 121.64(17) n
C6 C1 C2 121.39(17) n
C5 C6 C7 130.61(16) yes
C1 C6 C7 107.74(15) yes
N1 C7 C6 105.81(15) yes
C7 N1 C8 112.37(15) yes
N1 C8 C1 105.26(15) yes
C6 C1 C8 108.79(15) yes
O1 C7 N1 125.12(17) yes
O1 C7 C6 129.06(16) yes
O2 C8 N1 125.56(17) yes
O2 C8 C1 129.18(17) yes
N1 C9 C10 111.57(14) yes
O3 C10 C9 106.81(14) yes
O3 C11 C12 123.90(17) yes
O3 C11 C16 115.33(16) yes
C12 C11 C16 120.78(17) n
C11 C12 C13 119.39(18) n
C14 C13 C12 120.78(18) n
C13 C14 C15 119.36(18) n
C14 C15 C16 121.28(18) n
C15 C16 C11 118.34(17) n
C15 C16 C17 120.71(16) yes
C11 C16 C17 120.92(16) yes
O4 C17 O5 111.13(14) yes
O4 C17 C16 107.72(14) yes
O5 C17 C16 109.06(14) yes
C17 O4 C18 111.48(13) yes
O4 C18 C19 109.80(15) yes
C18 C19 C20 108.99(16) yes
O5 C20 C19 110.32(15) yes
C17 O5 C20 110.82(13) yes

loop_
_geom_bond_atom_site_label_1
_geom_bond_atom_site_label_2
_geom_bond_site_symmetry_2
_geom_bond_distance
_geom_bond_publ_flag
O1 C7 . 1.209(2) yes
O2 C8 . 1.2070(19) yes
N1 C7 . 1.388(2) yes
C6 C7 . 1.491(2) yes
C1 C6 . 1.382(2) n
C1 C8 . 1.484(2) yes
N1 C8 . 1.397(2) yes
N1 C9 . 1.454(2) yes
C9 C10 . 1.505(2) yes
O3 C10 . 1.432(2) yes
O3 C11 . 1.3632(19) yes
C11 C16 . 1.400(2) n
C16 C17 . 1.498(2) yes
O4 C17 . 1.4085(19) yes
O4 C18 . 1.4297(19) yes
C18 C19 . 1.503(2) yes
C19 C20 . 1.506(3) yes
O5 C20 . 1.438(2) yes
O5 C17 . 1.4132(19) yes
C1 C2 . 1.381(2) n
C2 C3 . 1.386(2) n
C3 C4 . 1.385(3) n
C4 C5 . 1.390(2) n
C5 C6 . 1.376(2) n
C11 C12 . 1.384(2) n
C12 C13 . 1.384(2) n
C13 C14 . 1.379(3) n
C14 C15 . 1.384(2) n
C15 C16 . 1.385(2) n

loop_
_geom_torsion_atom_site_label_1
_geom_torsion_atom_site_label_2
_geom_torsion_atom_site_label_3
_geom_torsion_atom_site_label_4
_geom_torsion
_geom_torsion_publ_flag
C7 N1 C9 C10 -75.2(2) yes
N1 C9 C10 O3 -58.87(18) yes
C9 C10 O3 C11 162.18(14) yes
C10 O3 C11 C16 -169.17(15) yes
C17 O4 C18 C19 58.16(19) yes
O4 C18 C19 C20 -53.9(2) yes
C18 C19 C20 O5 53.8(2) yes
C19 C20 O5 C17 -57.2(2) yes

loop_
_cod_related_entry_id
_cod_related_entry_database
_cod_related_entry_code
1 ChemSpider 21107228
